data_7013394
loop_
_publ_author_name
'Burke, Nichola J.'
'Burrows, Andrew D.'
'Donovan, Adele S.'
'Harrington, Ross W.'
'Mahon, Mary F.'
'Price, Caroline E.'

_publ_section_title
;
 Zinc dicarboxylate polymers and dimers: thiourea substitution as a
 tool in supramolecular synthesis
;
_journal_issue 20
_journal_name_full 'Dalton Transactions'
_journal_page_first 3840
_journal_paper_doi 10.1039/b307420j
_journal_year 2003
_chemical_formula_sum 'C12 H18 N4 O5 S2 Zn'
_chemical_formula_weight 427.79
_chemical_name_systematic
;
?
;
_space_group_IT_number 14
_symmetry_cell_setting monoclinic
_symmetry_space_group_name_Hall '-P 2ybc'
_symmetry_space_group_name_H-M 'P 1 21/c 1'
_atom_sites_solution_hydrogens geom
_atom_sites_solution_primary direct
_atom_sites_solution_secondary difmap
_audit_creation_method SHELXL-97
_cell_angle_alpha 90.00
_cell_angle_beta 94.1980(10)
_cell_angle_gamma 90.00
_cell_formula_units_Z 4
_cell_length_a 10.3830(3)
_cell_length_b 10.4260(3)
_cell_length_c 16.5870(4)
_cell_measurement_reflns_used 25
_cell_measurement_temperature 150(2)
_cell_measurement_theta_max 18
_cell_measurement_theta_min 12
_cell_volume 1790.78(8)
_computing_data_reduction 'Denzo and Scalepack (otwinowski & Minor, 1997'
_computing_molecular_graphics 'ORTEX (P.McArdle, 1995)'
_computing_publication_material 'SHELXL-97/2 (Sheldrick,1997)'
_computing_structure_refinement 'SHELXL-97 (Sheldrick, 1997)'
_computing_structure_solution 'SHELXS-97 (Sheldrick, 1990)'
_diffrn_ambient_temperature 150(2)
_diffrn_measured_fraction_theta_full 0.995
_diffrn_measured_fraction_theta_max 0.995
_diffrn_measurement_device_type KappaCCD
_diffrn_measurement_method KappaCCD
_diffrn_radiation_monochromator graphite
_diffrn_radiation_source 'fine-focus sealed tube'
_diffrn_radiation_type MoK\a
_diffrn_radiation_wavelength 0.71073
_diffrn_reflns_av_R_equivalents 0.0923
_diffrn_reflns_av_sigmaI/netI 0.0664
_diffrn_reflns_limit_h_max 13
_diffrn_reflns_limit_h_min -13
_diffrn_reflns_limit_k_max 12
_diffrn_reflns_limit_k_min -13
_diffrn_reflns_limit_l_max 19
_diffrn_reflns_limit_l_min -21
_diffrn_reflns_number 19197
_diffrn_reflns_theta_full 27.48
_diffrn_reflns_theta_max 27.48
_diffrn_reflns_theta_min 3.80
_exptl_absorpt_coefficient_mu 1.634
_exptl_absorpt_correction_type none
_exptl_crystal_colour Colourless
_exptl_crystal_density_diffrn 1.587
_exptl_crystal_density_method 'not measured'
_exptl_crystal_description Block
_exptl_crystal_F_000 880
_exptl_crystal_size_max 0.10
_exptl_crystal_size_mid 0.10
_exptl_crystal_size_min 0.10
_refine_diff_density_max 0.443
_refine_diff_density_min -0.532
_refine_diff_density_rms 0.088
_refine_ls_extinction_coef 0.0049(7)
_refine_ls_extinction_expression Fc^*^=kFc[1+0.001xFc^2^\l^3^/sin(2\q)]^-1/4^
_refine_ls_extinction_method SHELXL
_refine_ls_goodness_of_fit_ref 1.012
_refine_ls_hydrogen_treatment mixed
_refine_ls_matrix_type full
_refine_ls_number_parameters 252
_refine_ls_number_reflns 4086
_refine_ls_number_restraints 8
_refine_ls_restrained_S_all 1.012
_refine_ls_R_factor_all 0.0691
_refine_ls_R_factor_gt 0.0392
_refine_ls_shift/su_max 0.000
_refine_ls_shift/su_mean 0.000
_refine_ls_structure_factor_coef Fsqd
_refine_ls_weighting_details
; calc
[1.00000+0.00000exp(0.00(sin\q/\l)^2^)]/
[\s^2^(Fo^2^)+0.0000+1.1923*P+(0.0328P)^2^+0.0000sin\q/\l]
where P = 0.00000Fo^2^ + 1.00000Fc^2^
;
_refine_ls_weighting_scheme calc
_refine_ls_wR_factor_gt 0.0815
_refine_ls_wR_factor_ref 0.0941
_reflns_number_gt 2873
_reflns_number_total 4086
_reflns_threshold_expression >2sigma(I)
_cod_data_source_file b307420j.txt
_cod_data_source_block compound3_k01rwh6
_cod_depositor_comments
;
The following automatic conversions were performed:
'_symmetry_cell_setting' value 'Monoclinic' changed to 'monoclinic'
according to '/home/saulius/struct/CIF-dictionaries/cif_core.dic'
dictionary named 'cif_core.dic' version 2.4.1 from
2010-06-29.

'_exptl_absorpt_correction_type' value 'None' changed to
'none' according to '/home/saulius/struct/CIF-dictionaries/cif_core.dic'
dictionary named 'cif_core.dic' version 2.4.1 from 2010-06-29.

Automatic conversion script
Id: cif_fix_enum 1527 2010-12-29 10:47:43Z saulius 
;
_cod_original_sg_symbol_H-M P21/c
_cod_database_code 7013394

loop_
_symmetry_equiv_pos_as_xyz
'x, y, z'
'-x, y+1/2, -z+1/2'
'-x, -y, -z'
'x, -y-1/2, z-1/2'

loop_
_atom_site_label
_atom_site_type_symbol
_atom_site_fract_x
_atom_site_fract_y
_atom_site_fract_z
_atom_site_U_iso_or_equiv
_atom_site_adp_type
_atom_site_occupancy
_atom_site_symmetry_multiplicity
_atom_site_calc_flag
_atom_site_refinement_flags
_atom_site_disorder_assembly
_atom_site_disorder_group
C1 C 0.0621(3) 0.6598(3) 0.33701(18) 0.0244(7) Uani 1 1 d . . .
C2 C 0.0215(4) 0.8559(3) 0.4130(2) 0.0343(8) Uani 1 1 d . . .
H2A H -0.0099 0.9424 0.3995 0.041 Uiso 1 1 calc R . .
H2B H 0.1077 0.8613 0.4412 0.041 Uiso 1 1 calc R . .
H2C H -0.0377 0.8140 0.4482 0.041 Uiso 1 1 calc R . .
C3 C 0.5359(3) 0.4510(3) 0.34526(17) 0.0226(6) Uani 1 1 d . . .
C4 C 0.6815(4) 0.6097(4) 0.4152(3) 0.0491(11) Uani 1 1 d . . .
H4A H 0.7692 0.6083 0.4414 0.059 Uiso 1 1 calc R . .
H4B H 0.6204 0.6343 0.4549 0.059 Uiso 1 1 calc R . .
H4C H 0.6770 0.6720 0.3709 0.059 Uiso 1 1 calc R . .
C5 C 0.2125(3) 0.2604(3) 0.35364(17) 0.0206(6) Uani 1 1 d . . .
C6 C 0.2650(3) 0.1359(3) 0.38692(17) 0.0204(6) Uani 1 1 d . . .
C7 C 0.2656(3) 0.1126(3) 0.46981(17) 0.0198(6) Uani 1 1 d . . .
H7 H 0.2328 0.1758 0.5042 0.024 Uiso 1 1 calc R . .
C8 C 0.3136(3) -0.0021(3) 0.50263(17) 0.0203(6) Uani 1 1 d . . .
C9 C 0.3626(3) -0.0945(3) 0.45256(18) 0.0248(7) Uani 1 1 d . . .
H9 H 0.3941 -0.1735 0.4746 0.030 Uiso 1 1 calc R . .
C10 C 0.3654(3) -0.0710(3) 0.37028(19) 0.0291(7) Uani 1 1 d . . .
H10 H 0.4010 -0.1331 0.3363 0.035 Uiso 1 1 calc R . .
C11 C 0.3163(3) 0.0435(3) 0.33746(18) 0.0257(7) Uani 1 1 d . . .
H11 H 0.3176 0.0588 0.2811 0.031 Uiso 1 1 calc R . .
C12 C 0.3040(3) -0.0295(3) 0.59123(17) 0.0205(6) Uani 1 1 d . . .
N1 N 0.0955(3) 0.5971(3) 0.40391(16) 0.0279(6) Uani 1 1 d D . .
H1A H 0.107(4) 0.633(4) 0.4525(15) 0.050(12) Uiso 1 1 d D . .
H1B H 0.108(4) 0.5137(19) 0.399(2) 0.039(11) Uiso 1 1 d D . .
N2 N 0.0282(3) 0.7813(3) 0.33904(17) 0.0321(7) Uani 1 1 d D . .
H2 H 0.004(4) 0.815(4) 0.2933(17) 0.060(14) Uiso 1 1 d D . .
N3 N 0.5199(3) 0.3314(3) 0.31841(17) 0.0262(6) Uani 1 1 d D . .
H3A H 0.577(3) 0.273(3) 0.333(2) 0.042(11) Uiso 1 1 d D . .
H3B H 0.442(2) 0.306(3) 0.2990(18) 0.019(8) Uiso 1 1 d D . .
N4 N 0.6482(3) 0.4820(3) 0.38324(18) 0.0316(6) Uani 1 1 d D . .
H4 H 0.705(3) 0.421(3) 0.394(2) 0.050(12) Uiso 1 1 d D . .
O1 O 0.2458(2) 0.29153(19) 0.28320(12) 0.0230(5) Uani 1 1 d . . .
O2 O 0.1442(2) 0.3277(2) 0.39575(12) 0.0261(5) Uani 1 1 d . . .
O3 O 0.2879(2) 0.06756(19) 0.63658(12) 0.0244(5) Uani 1 1 d . . .
O4 O 0.3079(2) -0.14262(19) 0.61550(12) 0.0259(5) Uani 1 1 d . . .
O5 O 0.1229(3) 0.6759(2) 0.57438(14) 0.0298(5) Uani 1 1 d D . .
H5A H 0.043(2) 0.677(5) 0.588(3) 0.075(17) Uiso 1 1 d D . .
H5B H 0.161(4) 0.748(3) 0.585(2) 0.051(13) Uiso 1 1 d D . .
S1 S 0.05821(8) 0.58621(8) 0.24256(5) 0.0291(2) Uani 1 1 d . . .
S2 S 0.41840(8) 0.56750(7) 0.33061(5) 0.0276(2) Uani 1 1 d . . .
Zn1 Zn 0.25269(4) 0.47469(3) 0.24858(2) 0.02083(12) Uani 1 1 d . . .

loop_
_atom_site_aniso_label
_atom_site_aniso_U_11
_atom_site_aniso_U_22
_atom_site_aniso_U_33
_atom_site_aniso_U_23
_atom_site_aniso_U_13
_atom_site_aniso_U_12
C1 0.0210(17) 0.0260(16) 0.0262(16) -0.0038(12) 0.0004(12) 0.0036(13)
C2 0.041(2) 0.0270(17) 0.0336(18) -0.0068(14) -0.0052(15) 0.0081(15)
C3 0.0275(17) 0.0231(16) 0.0171(14) 0.0014(11) 0.0008(12) 0.0010(13)
C4 0.046(3) 0.036(2) 0.061(3) -0.0133(18) -0.022(2) -0.0001(18)
C5 0.0229(16) 0.0195(14) 0.0187(14) -0.0001(11) -0.0016(12) -0.0056(12)
C6 0.0214(16) 0.0186(14) 0.0210(14) 0.0005(11) 0.0012(12) -0.0031(12)
C7 0.0215(16) 0.0175(14) 0.0206(14) -0.0030(11) 0.0027(12) -0.0021(12)
C8 0.0203(15) 0.0213(15) 0.0193(14) 0.0012(11) 0.0016(12) -0.0018(12)
C9 0.0276(18) 0.0212(15) 0.0257(15) 0.0040(12) 0.0023(13) 0.0054(13)
C10 0.038(2) 0.0231(16) 0.0271(16) -0.0022(12) 0.0111(14) 0.0064(15)
C11 0.0349(18) 0.0260(16) 0.0168(14) -0.0005(11) 0.0056(12) 0.0007(14)
C12 0.0196(15) 0.0200(14) 0.0213(14) 0.0006(11) -0.0027(11) -0.0017(12)
N1 0.0398(18) 0.0208(14) 0.0231(14) -0.0008(11) 0.0026(12) 0.0043(13)
N2 0.0394(18) 0.0277(15) 0.0281(15) -0.0036(11) -0.0055(13) 0.0112(13)
N3 0.0258(16) 0.0194(13) 0.0328(15) -0.0016(11) -0.0017(12) 0.0029(12)
N4 0.0286(16) 0.0265(15) 0.0378(16) -0.0029(12) -0.0105(13) 0.0014(13)
O1 0.0310(13) 0.0194(10) 0.0187(10) 0.0030(8) 0.0021(8) -0.0045(9)
O2 0.0334(13) 0.0209(11) 0.0244(11) -0.0005(8) 0.0043(9) 0.0027(10)
O3 0.0335(13) 0.0209(11) 0.0187(10) 0.0002(8) 0.0017(9) -0.0008(9)
O4 0.0330(13) 0.0198(11) 0.0247(11) 0.0045(8) 0.0002(9) -0.0008(9)
O5 0.0312(15) 0.0263(12) 0.0319(13) -0.0050(9) 0.0013(10) 0.0001(11)
S1 0.0317(5) 0.0317(4) 0.0229(4) -0.0046(3) -0.0047(3) 0.0097(4)
S2 0.0300(5) 0.0189(4) 0.0325(4) -0.0046(3) -0.0073(3) 0.0032(3)
Zn1 0.0262(2) 0.01955(18) 0.01650(18) 0.00008(13) -0.00027(13) 0.00098(15)

loop_
_atom_type_symbol
_atom_type_description
_atom_type_scat_dispersion_real
_atom_type_scat_dispersion_imag
_atom_type_scat_source
C C 0.0033 0.0016 'International Tables Vol C Tables 4.2.6.8 and 6.1.1.4'
H H 0.0000 0.0000 'International Tables Vol C Tables 4.2.6.8 and 6.1.1.4'
O O 0.0106 0.0060 'International Tables Vol C Tables 4.2.6.8 and 6.1.1.4'
N N 0.0061 0.0033 'International Tables Vol C Tables 4.2.6.8 and 6.1.1.4'
S S 0.1246 0.1234 'International Tables Vol C Tables 4.2.6.8 and 6.1.1.4'
Zn Zn 0.2839 1.4301 'International Tables Vol C Tables 4.2.6.8 and 6.1.1.4'

loop_
_geom_angle_atom_site_label_1
_geom_angle_atom_site_label_2
_geom_angle_atom_site_label_3
_geom_angle
_geom_angle_site_symmetry_1
_geom_angle_site_symmetry_3
_geom_angle_publ_flag
N1 C1 N2 120.8(3) . . ?
N1 C1 S1 121.9(2) . . ?
N2 C1 S1 117.3(2) . . ?
N4 C3 N3 118.2(3) . . ?
N4 C3 S2 118.9(2) . . ?
N3 C3 S2 122.9(2) . . ?
O2 C5 O1 124.7(3) . . ?
O2 C5 C6 119.2(3) . . ?
O1 C5 C6 116.0(3) . . ?
C7 C6 C11 119.0(3) . . ?
C7 C6 C5 119.2(3) . . ?
C11 C6 C5 121.7(3) . . ?
C8 C7 C6 120.7(3) . . ?
C7 C8 C9 119.8(3) . . ?
C7 C8 C12 119.8(3) . . ?
C9 C8 C12 120.2(3) . . ?
C10 C9 C8 119.9(3) . . ?
C9 C10 C11 120.1(3) . . ?
C10 C11 C6 120.4(3) . . ?
O4 C12 O3 124.1(3) . . ?
O4 C12 C8 119.4(3) . . ?
O3 C12 C8 116.4(2) . . ?
C1 N2 C2 124.3(3) . . ?
C3 N4 C4 124.8(3) . . ?
C5 O1 Zn1 121.38(19) . . ?
C12 O3 Zn1 114.79(18) . 4_566 ?
C1 S1 Zn1 102.62(11) . . ?
C3 S2 Zn1 105.93(11) . . ?
O3 Zn1 O1 94.04(8) 4_565 . ?
O3 Zn1 S2 117.70(7) 4_565 . ?
O1 Zn1 S2 105.68(7) . . ?
O3 Zn1 S1 106.96(7) 4_565 . ?
O1 Zn1 S1 116.18(7) . . ?
S2 Zn1 S1 114.84(3) . . ?

loop_
_geom_bond_atom_site_label_1
_geom_bond_atom_site_label_2
_geom_bond_distance
_geom_bond_site_symmetry_2
_geom_bond_publ_flag
C1 N1 1.312(4) . ?
C1 N2 1.317(4) . ?
C1 S1 1.742(3) . ?
C2 N2 1.459(4) . ?
C3 N4 1.324(4) . ?
C3 N3 1.330(4) . ?
C3 S2 1.726(3) . ?
C4 N4 1.465(4) . ?
C5 O2 1.247(4) . ?
C5 O1 1.284(3) . ?
C5 C6 1.498(4) . ?
C6 C7 1.396(4) . ?
C6 C11 1.396(4) . ?
C7 C8 1.391(4) . ?
C8 C9 1.392(4) . ?
C8 C12 1.507(4) . ?
C9 C10 1.389(4) . ?
C10 C11 1.393(4) . ?
C12 O4 1.246(3) . ?
C12 O3 1.279(3) . ?
O1 Zn1 1.997(2) . ?
O3 Zn1 1.969(2) 4_566 ?
S1 Zn1 2.3259(9) . ?
S2 Zn1 2.3249(9) . ?
Zn1 O3 1.969(2) 4_565 ?
